data_4329114
loop_
_publ_author_name
'Guo-Hong Tao'
'Damon A. Parrish'
'Jean'ne M. Shreeve'

_publ_contact_author_address
;
Laboratory for the Structure of Matter
Naval Research Laboratory
Washington, DC 20375
;
_publ_contact_author_email damon.parrish@nrl.navy.mil
_publ_contact_author_fax 202-767-6874
_publ_contact_author_name 'Dr Damon A. Parrish'
_publ_contact_author_phone 202-404-2141
_publ_section_title
;
 Nitrogen-Rich 5-(1-Methylhydrazinyl)tetrazole and its Copper and Silver
 Complexes
;
_journal_name_full 'Inorganic Chemistry'
_journal_page_first 5305
_journal_page_last 5312
_journal_paper_doi 10.1021/ic300242e
_journal_volume 51
_journal_year 2012
_chemical_formula_moiety 'C2 H6 N6'
_chemical_formula_sum 'C2 H6 N6'
_chemical_formula_weight 114.13
_chemical_name_systematic
; 
 5-(1-methylhydrazinyl)-1H-tetrazole 
;
_space_group_IT_number 14
_symmetry_cell_setting monoclinic
_symmetry_space_group_name_Hall '-P 2ybc'
_symmetry_space_group_name_H-M 'P 1 21/c 1'
_atom_sites_solution_hydrogens geom
_atom_sites_solution_primary direct
_atom_sites_solution_secondary difmap
_audit_creation_date 2009-02-11
_audit_creation_method 'from SHELXTL CIF, local template and enCIFer'
_cell_angle_alpha 90.00
_cell_angle_beta 93.397(6)
_cell_angle_gamma 90.00
_cell_formula_units_Z 4
_cell_length_a 3.8713(18)
_cell_length_b 12.770(6)
_cell_length_c 9.974(5)
_cell_measurement_temperature 93(2)
_cell_volume 492.2(4)
_computing_cell_refinement 'Bruker APEX2 v2.1-0 (Bruker, 2006)'
_computing_data_collection 'Bruker APEX2 v2.1-0 (Bruker, 2006)'
_computing_data_reduction
;
Bruker SAINT v7.34A (Bruker, 2005), Bruker XPREP v2005/2 (Bruker, 2004)
;
_computing_molecular_graphics 'Bruker SHELXTL v6.12 (Bruker, 2000b)'
_computing_publication_material 'Bruker SHELXTL v6.12 (Bruker, 2000b)'
_computing_structure_refinement 'Bruker SHELXTL v6.12 (Bruker, 2000b)'
_computing_structure_solution 'Bruker SHELXTL v6.12 (Bruker, 2000b)'
_diffrn_ambient_temperature 93(2)
_diffrn_measured_fraction_theta_full 0.993
_diffrn_measured_fraction_theta_max 0.993
_diffrn_measurement_device_type 'Bruker SMART APEX II CCD'
_diffrn_measurement_method '\w scans'
_diffrn_radiation_monochromator graphite
_diffrn_radiation_source 'fine focus sealed tube'
_diffrn_radiation_type MoK\a
_diffrn_radiation_wavelength 0.71073
_diffrn_reflns_av_R_equivalents 0.0297
_diffrn_reflns_av_sigmaI/netI 0.0255
_diffrn_reflns_limit_h_max 5
_diffrn_reflns_limit_h_min -5
_diffrn_reflns_limit_k_max 17
_diffrn_reflns_limit_k_min -17
_diffrn_reflns_limit_l_max 13
_diffrn_reflns_limit_l_min -12
_diffrn_reflns_number 4942
_diffrn_reflns_theta_full 28.34
_diffrn_reflns_theta_max 28.34
_diffrn_reflns_theta_min 2.59
_exptl_absorpt_coefficient_mu 0.117
_exptl_absorpt_correction_T_max 1.000
_exptl_absorpt_correction_T_min 0.684
_exptl_absorpt_correction_type multi-scan
_exptl_absorpt_process_details 'SADABS v2004/1 (Bruker, 2004)'
_exptl_crystal_colour colorless
_exptl_crystal_density_diffrn 1.540
_exptl_crystal_description plate
_exptl_crystal_F_000 240
_exptl_crystal_size_max 0.60
_exptl_crystal_size_mid 0.12
_exptl_crystal_size_min 0.04
_refine_diff_density_max 0.391
_refine_diff_density_min -0.285
_refine_diff_density_rms 0.062
_refine_ls_extinction_method none
_refine_ls_goodness_of_fit_ref 1.089
_refine_ls_hydrogen_treatment mixed
_refine_ls_matrix_type full
_refine_ls_number_parameters 80
_refine_ls_number_reflns 1219
_refine_ls_number_restraints 2
_refine_ls_restrained_S_all 1.089
_refine_ls_R_factor_all 0.0444
_refine_ls_R_factor_gt 0.0399
_refine_ls_shift/su_max 0.000
_refine_ls_shift/su_mean 0.000
_refine_ls_structure_factor_coef Fsqd
_refine_ls_weighting_details 'calc w=1/[\s^2^(Fo^2^)+(0.0532P)^2^+0.2183P] where P=(Fo^2^+2Fc^2^)/3'
_refine_ls_weighting_scheme calc
_refine_ls_wR_factor_gt 0.1027
_refine_ls_wR_factor_ref 0.1059
_reflns_number_gt 1081
_reflns_number_total 1219
_reflns_threshold_expression I>2\s(I)
_cod_data_source_file ic300242e_si_002_2.cif
_cod_data_source_block shrv48
_cod_original_cell_volume 492.3(4)
_cod_database_code 4329114

loop_
_symmetry_equiv_pos_as_xyz
'x, y, z'
'-x, y+1/2, -z+1/2'
'-x, -y, -z'
'x, -y-1/2, z-1/2'

loop_
_atom_site_label
_atom_site_type_symbol
_atom_site_fract_x
_atom_site_fract_y
_atom_site_fract_z
_atom_site_U_iso_or_equiv
_atom_site_adp_type
_atom_site_occupancy
_atom_site_symmetry_multiplicity
_atom_site_calc_flag
_atom_site_refinement_flags
C1 C 0.2665(3) 0.78679(9) 0.73467(12) 0.0124(3) Uani 1 1 d .
C2 C -0.0010(3) 0.92041(10) 0.86789(12) 0.0153(3) Uani 1 1 d .
H2A H -0.0673 0.8647 0.9289 0.023 Uiso 1 1 calc R
H2B H -0.1926 0.9702 0.8542 0.023 Uiso 1 1 calc R
H2C H 0.2034 0.9570 0.9070 0.023 Uiso 1 1 calc R
N1 N 0.3784(3) 0.74424(8) 0.62188(10) 0.0130(2) Uani 1 1 d .
H1 H 0.3509 0.7708 0.5405 0.016 Uiso 1 1 calc R
N2 N 0.5417(3) 0.65293(8) 0.65564(11) 0.0152(3) Uani 1 1 d .
N3 N 0.5281(3) 0.64255(8) 0.78368(11) 0.0149(3) Uani 1 1 d .
N4 N 0.3598(3) 0.72487(8) 0.83859(10) 0.0127(2) Uani 1 1 d .
N5 N 0.0781(3) 0.87503(9) 0.73987(11) 0.0201(3) Uani 1 1 d .
N6 N 0.0634(3) 0.93734(8) 0.62217(11) 0.0173(3) Uani 1 1 d D
H6A H 0.161(4) 1.0006(11) 0.6462(16) 0.021 Uiso 1 1 d D
H6B H -0.170(4) 0.9486(13) 0.5981(17) 0.021 Uiso 1 1 d D

loop_
_atom_site_aniso_label
_atom_site_aniso_U_11
_atom_site_aniso_U_22
_atom_site_aniso_U_33
_atom_site_aniso_U_23
_atom_site_aniso_U_13
_atom_site_aniso_U_12
C1 0.0138(5) 0.0140(5) 0.0093(5) -0.0014(4) 0.0004(4) -0.0027(4)
C2 0.0184(6) 0.0162(6) 0.0116(6) -0.0020(4) 0.0028(4) 0.0020(4)
N1 0.0172(5) 0.0130(5) 0.0087(5) -0.0003(3) 0.0006(4) 0.0001(4)
N2 0.0189(5) 0.0132(5) 0.0136(5) -0.0003(4) 0.0006(4) 0.0010(4)
N3 0.0181(5) 0.0137(5) 0.0128(5) -0.0007(4) 0.0012(4) 0.0006(4)
N4 0.0153(5) 0.0126(5) 0.0101(5) 0.0001(4) 0.0010(4) 0.0000(4)
N5 0.0342(6) 0.0176(5) 0.0086(5) 0.0018(4) 0.0030(4) 0.0097(5)
N6 0.0262(6) 0.0145(5) 0.0110(5) 0.0031(4) 0.0000(4) 0.0013(4)

loop_
_atom_type_symbol
_atom_type_description
_atom_type_scat_dispersion_real
_atom_type_scat_dispersion_imag
_atom_type_scat_source
C C 0.0033 0.0016 'International Tables Vol C Tables 4.2.6.8 and 6.1.1.4'
H H 0.0000 0.0000 'International Tables Vol C Tables 4.2.6.8 and 6.1.1.4'
N N 0.0061 0.0033 'International Tables Vol C Tables 4.2.6.8 and 6.1.1.4'

loop_
_geom_angle_atom_site_label_1
_geom_angle_atom_site_label_2
_geom_angle_atom_site_label_3
_geom_angle
N4 C1 N1 108.93(11)
N4 C1 N5 126.02(11)
N1 C1 N5 124.99(11)
N5 C2 H2A 109.5
N5 C2 H2B 109.5
H2A C2 H2B 109.5
N5 C2 H2C 109.5
H2A C2 H2C 109.5
H2B C2 H2C 109.5
C1 N1 N2 107.92(10)
C1 N1 H1 126.0
N2 N1 H1 126.0
N3 N2 N1 106.76(10)
N2 N3 N4 111.48(10)
C1 N4 N3 104.91(10)
C1 N5 N6 115.72(10)
C1 N5 C2 120.77(10)
N6 N5 C2 120.31(10)
N5 N6 H6A 106.4(10)
N5 N6 H6B 106.8(11)
H6A N6 H6B 108.0(14)

loop_
_geom_bond_atom_site_label_1
_geom_bond_atom_site_label_2
_geom_bond_distance
C1 N4 1.3363(16)
C1 N1 1.3440(16)
C1 N5 1.3450(16)
C2 N5 1.4514(16)
C2 H2A 0.9800
C2 H2B 0.9800
C2 H2C 0.9800
N1 N2 1.3592(15)
N1 H1 0.8800
N2 N3 1.2881(16)
N3 N4 1.3683(15)
N5 N6 1.4167(15)
N6 H6A 0.917(13)
N6 H6B 0.934(14)

loop_
_geom_hbond_atom_site_label_D
_geom_hbond_atom_site_label_H
_geom_hbond_atom_site_label_A
_geom_hbond_distance_DH
_geom_hbond_distance_HA
_geom_hbond_distance_DA
_geom_hbond_angle_DHA
_geom_hbond_site_symmetry_A
N1 H1 N4 0.88 2.02 2.8496(19) 157.3 4_575
N6 H6A N3 0.917(13) 2.264(14) 3.1739(19) 171.4(14) 2_656

loop_
_geom_torsion_atom_site_label_1
_geom_torsion_atom_site_label_2
_geom_torsion_atom_site_label_3
_geom_torsion_atom_site_label_4
_geom_torsion
N4 C1 N1 N2 0.79(13)
N5 C1 N1 N2 -176.53(11)
C1 N1 N2 N3 -0.39(13)
N1 N2 N3 N4 -0.14(13)
N1 C1 N4 N3 -0.84(13)
N5 C1 N4 N3 176.44(12)
N2 N3 N4 C1 0.61(13)
N4 C1 N5 N6 169.19(11)
N1 C1 N5 N6 -13.96(18)
N4 C1 N5 C2 9.4(2)
N1 C1 N5 C2 -173.78(11)
